data_7117292
loop_
_publ_author_name
'Norio Nakata'
'Noriko Sekizawa'
'Akihiko Ishii'

_publ_section_title
;
 Cationic dinuclear platinum and palladium complexes with bridging
 hydrogermylene and hydrido ligands
;
_journal_name_full Chem.Commun.
_journal_page_first 10111
_journal_paper_doi 10.1039/C5cc03062E
_journal_volume 51
_journal_year 2015
_chemical_formula_moiety 'C72 H111 Ge P4 Pt2, C18 H B F15'
_chemical_formula_sum 'C90 H112 B F15 Ge P4 Pt2'
_chemical_formula_weight 2076.26
_space_group_IT_number 2
_symmetry_cell_setting triclinic
_symmetry_Int_Tables_number 2
_symmetry_space_group_name_Hall '-P 1'
_symmetry_space_group_name_H-M 'P -1'
_atom_sites_solution_hydrogens geom
_atom_sites_solution_primary direct
_atom_sites_solution_secondary difmap
_audit_creation_method SHELXL-97
_audit_update_record
;
2015-03-23 deposited with the CCDC.
2015-05-12 downloaded from the CCDC.
;
_cell_angle_alpha 92.5760(10)
_cell_angle_beta 106.1520(10)
_cell_angle_gamma 97.3110(10)
_cell_formula_units_Z 2
_cell_length_a 13.4434(13)
_cell_length_b 18.1970(17)
_cell_length_c 18.3865(17)
_cell_measurement_temperature 100(2)
_cell_volume 4269.9(7)
_computing_cell_refinement 'Bruker SAINT'
_computing_data_collection 'Bruker APEX-II'
_computing_data_reduction 'Bruker SAINT'
_computing_molecular_graphics 'Yadokari-XG 2009 (Wakita, Nemoto et al., 2009)'
_computing_publication_material 'Yadokari-XG 2009 (Wakita, Nemoto et al., 2009)'
_computing_structure_refinement 'SHELXL-97 (Sheldrick, 1997)'
_computing_structure_solution 'SHELXS-97 (Sheldrick, 1990)'
_diffrn_ambient_temperature 100(2)
_diffrn_detector_area_resol_mean 8.333
_diffrn_measured_fraction_theta_full 0.979
_diffrn_measured_fraction_theta_max 0.979
_diffrn_measurement_device_type 'Bruker APEX-II CCD'
_diffrn_measurement_method 'phi and omega scans'
_diffrn_radiation_monochromator 'Bruker Helios multilayered confocal mirror'
_diffrn_radiation_source 'Bruker TXS fine-focus rotating anode'
_diffrn_radiation_type MoK\a
_diffrn_radiation_wavelength 0.71073
_diffrn_reflns_av_R_equivalents 0.0510
_diffrn_reflns_av_sigmaI/netI 0.0660
_diffrn_reflns_limit_h_max 15
_diffrn_reflns_limit_h_min -16
_diffrn_reflns_limit_k_max 22
_diffrn_reflns_limit_k_min -19
_diffrn_reflns_limit_l_max 22
_diffrn_reflns_limit_l_min -18
_diffrn_reflns_number 21360
_diffrn_reflns_theta_full 25.50
_diffrn_reflns_theta_max 25.50
_diffrn_reflns_theta_min 1.13
_exptl_absorpt_coefficient_mu 3.771
_exptl_absorpt_correction_T_max 0.8953
_exptl_absorpt_correction_T_min 0.7782
_exptl_absorpt_correction_type numerical
_exptl_absorpt_process_details 'SADABS (Sheldrick, 1997)'
_exptl_crystal_colour yellow
_exptl_crystal_density_diffrn 1.615
_exptl_crystal_density_meas ?
_exptl_crystal_density_method 'not measured'
_exptl_crystal_description plate
_exptl_crystal_F_000 2080
_exptl_crystal_size_max 0.07
_exptl_crystal_size_mid 0.07
_exptl_crystal_size_min 0.03
_refine_diff_density_max 2.185
_refine_diff_density_min -1.678
_refine_diff_density_rms 0.134
_refine_ls_extinction_method none
_refine_ls_goodness_of_fit_ref 1.011
_refine_ls_hydrogen_treatment mixed
_refine_ls_matrix_type full
_refine_ls_number_parameters 1026
_refine_ls_number_reflns 15558
_refine_ls_number_restraints 2
_refine_ls_restrained_S_all 1.011
_refine_ls_R_factor_all 0.0508
_refine_ls_R_factor_gt 0.0376
_refine_ls_shift/su_max 0.001
_refine_ls_shift/su_mean 0.000
_refine_ls_structure_factor_coef Fsqd
_refine_ls_weighting_details 'calc w=1/[\s^2^(Fo^2^)+(0.0384P)^2^+0.0010P] where P=(Fo^2^+2Fc^2^)/3'
_refine_ls_weighting_scheme calc
_refine_ls_wR_factor_gt 0.0862
_refine_ls_wR_factor_ref 0.0896
_reflns_number_gt 11975
_reflns_number_total 15558
_reflns_threshold_expression >2sigma(I)
_cod_data_source_file c5cc03062e2.cif
_cod_data_source_block naka114
_cod_depositor_comments
;
The following automatic conversions were performed:

'_exptl_crystal_density_meas' value 'not measured' was changed to '?'
- the value is perceived as not measured.

Automatic conversion script
Id: cif_fix_values 3392 2015-05-12 13:50:21Z andrius 
;
_cod_database_code 7117292

loop_
_symmetry_equiv_pos_as_xyz
'x, y, z'
'-x, -y, -z'

loop_
_atom_site_label
_atom_site_type_symbol
_atom_site_fract_x
_atom_site_fract_y
_atom_site_fract_z
_atom_site_U_iso_or_equiv
_atom_site_adp_type
_atom_site_occupancy
_atom_site_symmetry_multiplicity
_atom_site_calc_flag
_atom_site_refinement_flags
_atom_site_disorder_assembly
_atom_site_disorder_group
Pt1 Pt 0.198650(16) 0.326287(11) 0.243300(12) 0.02225(6) Uani 1 1 d D . .
Pt2 Pt 0.221998(15) 0.171758(11) 0.272985(12) 0.02170(6) Uani 1 1 d D . .
Ge1 Ge 0.33209(4) 0.25727(3) 0.21811(3) 0.02466(14) Uani 1 1 d . . .
H1 H 0.4382 0.2835 0.2763 0.030 Uiso 1 1 calc R . .
P2 P 0.12643(11) 0.11117(8) 0.34632(8) 0.0246(3) Uani 1 1 d . . .
P3 P 0.23940(11) 0.43582(8) 0.19751(9) 0.0257(3) Uani 1 1 d . . .
P1 P 0.28348(11) 0.06392(7) 0.25927(8) 0.0244(3) Uani 1 1 d . . .
P4 P 0.05644(11) 0.37262(7) 0.26553(8) 0.0239(3) Uani 1 1 d . . .
C67 C -0.0742(4) 0.3165(3) 0.2253(3) 0.0283(13) Uani 1 1 d . . .
H101 H -0.0755 0.2714 0.2543 0.034 Uiso 1 1 calc R . .
C75 C 0.6125(5) 0.2107(3) 0.7413(4) 0.0444(17) Uani 1 1 d . . .
F8 F 0.6764(4) 0.3323(3) 0.3572(2) 0.0733(13) Uani 1 1 d . . .
F14 F 1.1398(3) 0.4456(2) 0.7240(2) 0.0531(10) Uani 1 1 d . . .
C88 C 1.1866(5) 0.3264(4) 0.7502(4) 0.0442(17) Uani 1 1 d . . .
F15 F 0.9394(3) 0.38691(19) 0.6670(2) 0.0526(10) Uani 1 1 d . . .
F3 F 0.5949(3) 0.2431(2) 0.8625(3) 0.0652(12) Uani 1 1 d . . .
F9 F 0.6195(4) 0.3838(2) 0.4790(2) 0.0696(13) Uani 1 1 d . . .
C2 C 0.2453(4) 0.2116(3) 0.0549(3) 0.0306(13) Uani 1 1 d . . .
F6 F 0.8951(3) 0.1870(2) 0.5142(2) 0.0515(10) Uani 1 1 d . . .
F11 F 1.0302(3) 0.1473(2) 0.7203(2) 0.0535(10) Uani 1 1 d . . .
F12 F 1.2310(3) 0.2082(2) 0.7748(2) 0.0648(12) Uani 1 1 d . . .
C24 C 0.1604(4) 0.0177(3) 0.1107(3) 0.0358(14) Uani 1 1 d . . .
H21 H 0.1318 0.0649 0.1132 0.043 Uiso 1 1 calc R . .
H22 H 0.1165 -0.0212 0.1285 0.043 Uiso 1 1 calc R . .
F10 F 0.7027(3) 0.3438(2) 0.6161(2) 0.0550(10) Uani 1 1 d . . .
F5 F 0.9198(3) 0.2981(3) 0.8186(2) 0.0655(12) Uani 1 1 d . . .
F13 F 1.2873(3) 0.3572(3) 0.7797(2) 0.0665(12) Uani 1 1 d . . .
C39 C -0.1960(5) 0.0410(4) 0.3182(4) 0.0483(18) Uani 1 1 d . . .
H49 H -0.2241 0.0885 0.3094 0.058 Uiso 1 1 calc R . .
H50 H -0.2309 0.0140 0.3521 0.058 Uiso 1 1 calc R . .
C77 C 0.7585(5) 0.2694(4) 0.8390(4) 0.0458(17) Uani 1 1 d . . .
C55 C 0.3717(4) 0.4877(3) 0.2399(4) 0.0356(15) Uani 1 1 d . . .
H79 H 0.4169 0.4705 0.2095 0.043 Uiso 1 1 calc R . .
F1 F 0.6292(3) 0.1796(2) 0.6225(2) 0.0524(10) Uani 1 1 d . . .
C49 C 0.2183(4) 0.4281(3) 0.0933(3) 0.0307(13) Uani 1 1 d . . .
H68 H 0.2602 0.3892 0.0831 0.037 Uiso 1 1 calc R . .
C34 C 0.4661(4) 0.1250(3) 0.3758(4) 0.0363(15) Uani 1 1 d . . .
H40 H 0.4285 0.1213 0.4151 0.044 Uiso 1 1 calc R . .
H41 H 0.4551 0.1723 0.3523 0.044 Uiso 1 1 calc R . .
C74 C 0.6753(5) 0.2095(3) 0.6941(4) 0.0397(16) Uani 1 1 d . . .
C50 C 0.1028(5) 0.3968(4) 0.0529(4) 0.0464(17) Uani 1 1 d . . .
H69 H 0.0820 0.3512 0.0757 0.056 Uiso 1 1 calc R . .
H70 H 0.0573 0.4338 0.0593 0.056 Uiso 1 1 calc R . .
C61 C 0.0597(4) 0.4015(3) 0.3641(3) 0.0255(12) Uani 1 1 d . . .
H90 H -0.0044 0.4249 0.3617 0.031 Uiso 1 1 calc R . .
C63 C 0.1497(5) 0.4846(3) 0.4830(4) 0.0428(16) Uani 1 1 d . . .
H93 H 0.2120 0.5214 0.5083 0.051 Uiso 1 1 calc R . .
H94 H 0.0868 0.5092 0.4780 0.051 Uiso 1 1 calc R . .
C23 C 0.2725(4) 0.0268(3) 0.1618(3) 0.0255(12) Uani 1 1 d . . .
H20 H 0.3137 0.0652 0.1403 0.031 Uiso 1 1 calc R . .
C73 C 0.7823(5) 0.2378(3) 0.7155(3) 0.0377(15) Uani 1 1 d . . .
C28 C 0.3198(5) -0.0446(3) 0.1573(4) 0.0346(14) Uani 1 1 d . . .
H29 H 0.2807 -0.0850 0.1770 0.042 Uiso 1 1 calc R . .
H30 H 0.3935 -0.0370 0.1892 0.042 Uiso 1 1 calc R . .
C26 C 0.2046(5) -0.0749(3) 0.0245(4) 0.0430(16) Uani 1 1 d . . .
H25 H 0.1617 -0.1163 0.0399 0.052 Uiso 1 1 calc R . .
H26 H 0.2038 -0.0874 -0.0286 0.052 Uiso 1 1 calc R . .
C90 C 1.0096(5) 0.3390(4) 0.6921(3) 0.0393(15) Uani 1 1 d . . .
C66 C 0.0577(5) 0.3357(3) 0.4119(3) 0.0317(14) Uani 1 1 d . . .
H99 H 0.1212 0.3121 0.4159 0.038 Uiso 1 1 calc R . .
H100 H -0.0041 0.2984 0.3865 0.038 Uiso 1 1 calc R . .
C89 C 1.1124(5) 0.3716(4) 0.7219(4) 0.0433(16) Uani 1 1 d . . .
C76 C 0.6543(6) 0.2404(4) 0.8144(4) 0.0488(18) Uani 1 1 d . . .
C10 C 0.5575(4) 0.1035(3) 0.1545(4) 0.0364(15) Uani 1 1 d . . .
H8 H 0.6038 0.0845 0.1960 0.044 Uiso 1 1 calc R . .
F7 F 0.8149(3) 0.2328(2) 0.3772(2) 0.0603(11) Uani 1 1 d . . .
C81 C 0.7875(5) 0.2606(4) 0.4374(4) 0.0439(17) Uani 1 1 d . . .
C86 C 1.0530(5) 0.2220(4) 0.7189(4) 0.0410(16) Uani 1 1 d . . .
C9 C 0.4932(4) 0.1529(3) 0.1683(3) 0.0320(14) Uani 1 1 d . . .
H7 H 0.4974 0.1690 0.2191 0.038 Uiso 1 1 calc R . .
C8 C 0.4222(4) 0.1794(3) 0.1077(3) 0.0255(12) Uani 1 1 d . . .
C47 C 0.1515(4) 0.4991(3) 0.2159(3) 0.0285(13) Uani 1 1 d . . .
H64 H 0.1858 0.5283 0.2652 0.034 Uiso 1 1 calc R . .
H65 H 0.1405 0.5345 0.1760 0.034 Uiso 1 1 calc R . .
C62 C 0.1550(5) 0.4591(3) 0.4035(3) 0.0346(14) Uani 1 1 d . . .
H91 H 0.1566 0.5023 0.3729 0.042 Uiso 1 1 calc R . .
H92 H 0.2199 0.4370 0.4079 0.042 Uiso 1 1 calc R . .
C84 C 0.7330(5) 0.3127(3) 0.5583(4) 0.0415(16) Uani 1 1 d . . .
C65 C 0.0532(5) 0.3596(3) 0.4918(3) 0.0418(16) Uani 1 1 d . . .
H97 H -0.0136 0.3787 0.4883 0.050 Uiso 1 1 calc R . .
H98 H 0.0556 0.3160 0.5223 0.050 Uiso 1 1 calc R . .
C56 C 0.3807(5) 0.5730(3) 0.2375(4) 0.0413(16) Uani 1 1 d . . .
H80 H 0.3476 0.5852 0.1851 0.050 Uiso 1 1 calc R . .
H81 H 0.3431 0.5934 0.2713 0.050 Uiso 1 1 calc R . .
C37 C -0.1658(5) 0.0320(4) 0.1911(4) 0.0467(17) Uani 1 1 d . . .
H45 H -0.1923 0.0797 0.1789 0.056 Uiso 1 1 calc R . .
H46 H -0.1810 0.0003 0.1430 0.056 Uiso 1 1 calc R . .
C78 C 0.8183(5) 0.2673(4) 0.7894(4) 0.0402(16) Uani 1 1 d . . .
C1 C 0.3505(4) 0.2372(3) 0.1133(3) 0.0271(12) Uani 1 1 d . . .
C87 C 1.1554(5) 0.2517(4) 0.7476(4) 0.0454(17) Uani 1 1 d . . .
C80 C 0.8274(5) 0.2374(3) 0.5091(4) 0.0376(15) Uani 1 1 d . . .
C32 C 0.6035(5) 0.0526(4) 0.4468(4) 0.0440(17) Uani 1 1 d . . .
H36 H 0.6800 0.0527 0.4659 0.053 Uiso 1 1 calc R . .
H37 H 0.5742 0.0478 0.4905 0.053 Uiso 1 1 calc R . .
C41 C 0.1547(4) 0.1549(3) 0.4448(3) 0.0285(13) Uani 1 1 d . . .
H53 H 0.1062 0.1926 0.4430 0.034 Uiso 1 1 calc R . .
C60 C 0.4193(6) 0.4705(4) 0.3207(4) 0.067(3) Uani 1 1 d . . .
H88 H 0.4135 0.4160 0.3236 0.080 Uiso 1 1 calc R . .
H89 H 0.3813 0.4908 0.3542 0.080 Uiso 1 1 calc R . .
C85 C 0.9742(5) 0.2637(3) 0.6890(3) 0.0381(15) Uani 1 1 d . . .
C21 C 0.2015(4) -0.0095(3) 0.2917(3) 0.0280(13) Uani 1 1 d . . .
H16 H 0.1372 -0.0275 0.2499 0.034 Uiso 1 1 calc R . .
H17 H 0.2403 -0.0520 0.3051 0.034 Uiso 1 1 calc R . .
F4 F 0.8009(3) 0.3005(3) 0.9106(2) 0.0672(12) Uani 1 1 d . . .
C58 C 0.5459(6) 0.5892(4) 0.3420(5) 0.075(3) Uani 1 1 d . . .
H84 H 0.5131 0.6116 0.3778 0.090 Uiso 1 1 calc R . .
H85 H 0.6209 0.6106 0.3570 0.090 Uiso 1 1 calc R . .
C19 C 0.4077(4) 0.2838(3) 0.0046(3) 0.0318(14) Uani 1 1 d . . .
C82 C 0.7173(6) 0.3101(4) 0.4272(4) 0.0515(19) Uani 1 1 d . . .
C45 C 0.1639(5) 0.1473(4) 0.5829(3) 0.0435(16) Uani 1 1 d . . .
H60 H 0.1140 0.1835 0.5798 0.052 Uiso 1 1 calc R . .
H61 H 0.1547 0.1130 0.6215 0.052 Uiso 1 1 calc R . .
C42 C 0.2658(5) 0.1971(3) 0.4687(3) 0.0393(15) Uani 1 1 d . . .
H54 H 0.2732 0.2329 0.4309 0.047 Uiso 1 1 calc R . .
H55 H 0.3159 0.1615 0.4694 0.047 Uiso 1 1 calc R . .
C51 C 0.0891(6) 0.3788(4) -0.0316(4) 0.0549(19) Uani 1 1 d . . .
H71 H 0.1307 0.3390 -0.0379 0.066 Uiso 1 1 calc R . .
H72 H 0.0146 0.3602 -0.0577 0.066 Uiso 1 1 calc R . .
C29 C 0.4212(4) 0.0611(3) 0.3159(3) 0.0264(12) Uani 1 1 d . . .
H31 H 0.4639 0.0661 0.2792 0.032 Uiso 1 1 calc R . .
C22 C 0.1713(4) 0.0200(3) 0.3612(3) 0.0289(13) Uani 1 1 d . . .
H18 H 0.2326 0.0248 0.4068 0.035 Uiso 1 1 calc R . .
H19 H 0.1149 -0.0158 0.3702 0.035 Uiso 1 1 calc R . .
C52 C 0.1237(5) 0.4463(4) -0.0674(4) 0.0486(18) Uani 1 1 d . . .
H73 H 0.0793 0.4850 -0.0640 0.058 Uiso 1 1 calc R . .
H74 H 0.1152 0.4330 -0.1218 0.058 Uiso 1 1 calc R . .
C25 C 0.1571(5) -0.0040(4) 0.0288(4) 0.0453(17) Uani 1 1 d . . .
H23 H 0.0837 -0.0117 -0.0037 0.054 Uiso 1 1 calc R . .
H24 H 0.1966 0.0366 0.0097 0.054 Uiso 1 1 calc R . .
C14 C 0.4060(4) 0.3012(3) 0.0799(3) 0.0294(13) Uani 1 1 d . . .
C64 C 0.1451(6) 0.4200(4) 0.5312(4) 0.0488(18) Uani 1 1 d . . .
H95 H 0.1375 0.4378 0.5807 0.059 Uiso 1 1 calc R . .
H96 H 0.2114 0.3987 0.5409 0.059 Uiso 1 1 calc R . .
C33 C 0.5826(4) 0.1259(3) 0.4132(4) 0.0385(15) Uani 1 1 d . . .
H38 H 0.6212 0.1348 0.3751 0.046 Uiso 1 1 calc R . .
H39 H 0.6083 0.1670 0.4539 0.046 Uiso 1 1 calc R . .
C46 C 0.1397(5) 0.1030(3) 0.5054(3) 0.0414(16) Uani 1 1 d . . .
H62 H 0.1868 0.0648 0.5091 0.050 Uiso 1 1 calc R . .
H63 H 0.0667 0.0774 0.4906 0.050 Uiso 1 1 calc R . .
C27 C 0.3147(5) -0.0666(3) 0.0749(4) 0.0406(16) Uani 1 1 d . . .
H27 H 0.3591 -0.0281 0.0569 0.049 Uiso 1 1 calc R . .
H28 H 0.3426 -0.1141 0.0723 0.049 Uiso 1 1 calc R . .
C13 C 0.4239(4) 0.1598(3) 0.0333(3) 0.0326(14) Uani 1 1 d . . .
C38 C -0.2200(5) -0.0055(4) 0.2425(4) 0.0453(17) Uani 1 1 d . . .
H47 H -0.1972 -0.0548 0.2517 0.054 Uiso 1 1 calc R . .
H48 H -0.2965 -0.0135 0.2179 0.054 Uiso 1 1 calc R . .
C15 C 0.4612(4) 0.3675(3) 0.1184(4) 0.0367(15) Uani 1 1 d . . .
H11 H 0.4642 0.3788 0.1700 0.044 Uiso 1 1 calc R . .
C36 C -0.0467(4) 0.0471(4) 0.2286(3) 0.0390(15) Uani 1 1 d . . .
H43 H -0.0129 0.0747 0.1945 0.047 Uiso 1 1 calc R . .
H44 H -0.0194 -0.0009 0.2353 0.047 Uiso 1 1 calc R . .
C17 C 0.5080(5) 0.4022(4) 0.0057(4) 0.0427(17) Uani 1 1 d . . .
H13 H 0.5407 0.4378 -0.0199 0.051 Uiso 1 1 calc R . .
C30 C 0.4393(4) -0.0130(3) 0.3511(3) 0.0339(14) Uani 1 1 d . . .
H32 H 0.4003 -0.0201 0.3893 0.041 Uiso 1 1 calc R . .
H33 H 0.4124 -0.0546 0.3110 0.041 Uiso 1 1 calc R . .
C54 C 0.2531(6) 0.4960(4) 0.0574(4) 0.0521(19) Uani 1 1 d . . .
H77 H 0.3281 0.5140 0.0825 0.063 Uiso 1 1 calc R . .
H78 H 0.2125 0.5361 0.0643 0.063 Uiso 1 1 calc R . .
C79 C 0.8015(5) 0.2615(3) 0.5731(4) 0.0370(15) Uani 1 1 d . . .
C18 C 0.4567(5) 0.3359(4) -0.0322(4) 0.0418(16) Uani 1 1 d . . .
H14 H 0.4544 0.3253 -0.0837 0.050 Uiso 1 1 calc R . .
C12 C 0.4886(5) 0.1101(3) 0.0203(4) 0.0376(15) Uani 1 1 d . . .
H10 H 0.4874 0.0958 -0.0303 0.045 Uiso 1 1 calc R . .
C44 C 0.2733(5) 0.1879(4) 0.6067(4) 0.0486(18) Uani 1 1 d . . .
H58 H 0.3233 0.1515 0.6144 0.058 Uiso 1 1 calc R . .
H59 H 0.2856 0.2176 0.6556 0.058 Uiso 1 1 calc R . .
C59 C 0.5361(6) 0.5058(4) 0.3472(6) 0.101(4) Uani 1 1 d . . .
H86 H 0.5677 0.4952 0.4004 0.121 Uiso 1 1 calc R . .
H87 H 0.5745 0.4837 0.3150 0.121 Uiso 1 1 calc R . .
C53 C 0.2363(6) 0.4766(4) -0.0282(4) 0.056(2) Uani 1 1 d . . .
H75 H 0.2570 0.5217 -0.0517 0.067 Uiso 1 1 calc R . .
H76 H 0.2812 0.4392 -0.0348 0.067 Uiso 1 1 calc R . .
C83 C 0.6893(5) 0.3359(4) 0.4877(4) 0.0452(17) Uani 1 1 d . . .
C11 C 0.5548(5) 0.0812(3) 0.0806(4) 0.0385(15) Uani 1 1 d . . .
H9 H 0.5981 0.0466 0.0715 0.046 Uiso 1 1 calc R . .
C57 C 0.4943(5) 0.6081(4) 0.2627(5) 0.056(2) Uani 1 1 d . . .
H82 H 0.5311 0.5897 0.2273 0.067 Uiso 1 1 calc R . .
H83 H 0.4990 0.6628 0.2615 0.067 Uiso 1 1 calc R . .
C40 C -0.0784(5) 0.0570(4) 0.3567(4) 0.0447(16) Uani 1 1 d . . .
H51 H -0.0654 0.0902 0.4035 0.054 Uiso 1 1 calc R . .
H52 H -0.0525 0.0097 0.3718 0.054 Uiso 1 1 calc R . .
C48 C 0.0441(4) 0.4592(3) 0.2177(3) 0.0273(13) Uani 1 1 d . . .
H66 H -0.0019 0.4476 0.1650 0.033 Uiso 1 1 calc R . .
H67 H 0.0110 0.4928 0.2446 0.033 Uiso 1 1 calc R . .
C31 C 0.5555(5) -0.0136(4) 0.3889(4) 0.0455(17) Uani 1 1 d . . .
H34 H 0.5647 -0.0601 0.4145 0.055 Uiso 1 1 calc R . .
H35 H 0.5929 -0.0131 0.3495 0.055 Uiso 1 1 calc R . .
C16 C 0.5128(5) 0.4178(3) 0.0808(4) 0.0391(15) Uani 1 1 d . . .
H12 H 0.5515 0.4632 0.1073 0.047 Uiso 1 1 calc R . .
C43 C 0.2927(5) 0.2391(4) 0.5474(4) 0.0462(17) Uani 1 1 d . . .
H56 H 0.3671 0.2618 0.5628 0.055 Uiso 1 1 calc R . .
H57 H 0.2495 0.2796 0.5449 0.055 Uiso 1 1 calc R . .
C35 C -0.0171(4) 0.0926(3) 0.3070(3) 0.0294(13) Uani 1 1 d . . .
H42 H -0.0410 0.1420 0.2969 0.035 Uiso 1 1 calc R . .
B1 B 0.8515(6) 0.2279(4) 0.6545(4) 0.0389(18) Uani 1 1 d . . .
H112 H 0.855(3) 0.167(2) 0.642(2) 0.007(11) Uiso 1 1 d . . .
F2 F 0.5109(3) 0.1832(2) 0.7170(3) 0.0651(12) Uani 1 1 d . . .
C68 C -0.0894(4) 0.2890(3) 0.1416(3) 0.0343(14) Uani 1 1 d . . .
H102 H -0.0821 0.3324 0.1120 0.041 Uiso 1 1 calc R . .
H103 H -0.0340 0.2588 0.1391 0.041 Uiso 1 1 calc R . .
C72 C -0.1660(4) 0.3548(3) 0.2315(4) 0.0359(14) Uani 1 1 d . . .
H110 H -0.1643 0.4015 0.2059 0.043 Uiso 1 1 calc R . .
H111 H -0.1581 0.3682 0.2858 0.043 Uiso 1 1 calc R . .
C7 C 0.2506(5) 0.1928(3) -0.0181(3) 0.0353(14) Uani 1 1 d . . .
C3 C 0.1476(4) 0.2067(3) 0.0668(4) 0.0362(15) Uani 1 1 d . . .
H3 H 0.1421 0.2186 0.1163 0.043 Uiso 1 1 calc R . .
C69 C -0.1970(5) 0.2422(3) 0.1058(4) 0.0410(16) Uani 1 1 d . . .
H104 H -0.2059 0.2295 0.0513 0.049 Uiso 1 1 calc R . .
H105 H -0.2007 0.1952 0.1307 0.049 Uiso 1 1 calc R . .
C4 C 0.0576(5) 0.1847(4) 0.0074(4) 0.0449(17) Uani 1 1 d . . .
H4 H -0.0088 0.1827 0.0166 0.054 Uiso 1 1 calc R . .
C70 C -0.2843(5) 0.2834(3) 0.1140(3) 0.0389(15) Uani 1 1 d . . .
H106 H -0.3523 0.2510 0.0923 0.047 Uiso 1 1 calc R . .
H107 H -0.2847 0.3280 0.0850 0.047 Uiso 1 1 calc R . .
C6 C 0.1594(5) 0.1696(3) -0.0779(3) 0.0411(16) Uani 1 1 d . . .
H6 H 0.1638 0.1565 -0.1274 0.049 Uiso 1 1 calc R . .
C20 C 0.3610(5) 0.2039(3) -0.0247(3) 0.0376(15) Uani 1 1 d . . .
H15 H 0.3643 0.1910 -0.0773 0.045 Uiso 1 1 calc R . .
C5 C 0.0625(5) 0.1659(4) -0.0640(4) 0.0446(17) Uani 1 1 d . . .
H5 H 0.0001 0.1504 -0.1040 0.054 Uiso 1 1 calc R . .
C71 C -0.2716(5) 0.3070(4) 0.1965(4) 0.0455(17) Uani 1 1 d . . .
H108 H -0.2768 0.2624 0.2249 0.055 Uiso 1 1 calc R . .
H109 H -0.3284 0.3354 0.2001 0.055 Uiso 1 1 calc R . .
H2 H 0.147(3) 0.2437(11) 0.273(3) 0.06(2) Uiso 1 1 d D . .

loop_
_atom_site_aniso_label
_atom_site_aniso_U_11
_atom_site_aniso_U_22
_atom_site_aniso_U_33
_atom_site_aniso_U_23
_atom_site_aniso_U_13
_atom_site_aniso_U_12
Pt1 0.02625(12) 0.01831(11) 0.02144(12) 0.00661(9) 0.00426(9) 0.00455(8)
Pt2 0.02483(12) 0.01737(11) 0.02328(12) 0.00645(9) 0.00634(9) 0.00411(8)
Ge1 0.0257(3) 0.0229(3) 0.0249(3) 0.0080(2) 0.0057(2) 0.0030(2)
P2 0.0265(7) 0.0216(7) 0.0283(8) 0.0086(6) 0.0098(6) 0.0063(6)
P3 0.0271(8) 0.0204(7) 0.0290(8) 0.0090(6) 0.0055(6) 0.0047(6)
P1 0.0246(7) 0.0194(7) 0.0306(8) 0.0081(6) 0.0094(6) 0.0032(6)
P4 0.0273(7) 0.0189(7) 0.0236(8) 0.0063(6) 0.0033(6) 0.0041(6)
C67 0.028(3) 0.024(3) 0.034(3) 0.009(2) 0.009(3) 0.003(2)
C75 0.043(4) 0.032(4) 0.051(5) 0.009(3) -0.001(3) 0.007(3)
F8 0.086(3) 0.088(3) 0.045(3) 0.032(2) 0.014(2) 0.012(3)
F14 0.059(2) 0.048(2) 0.047(2) -0.0051(19) 0.015(2) -0.0060(19)
C88 0.032(4) 0.074(5) 0.030(4) 0.005(3) 0.015(3) 0.007(3)
F15 0.056(2) 0.033(2) 0.061(3) -0.0003(18) 0.001(2) 0.0130(17)
F3 0.063(3) 0.070(3) 0.076(3) 0.018(2) 0.035(2) 0.023(2)
F9 0.093(3) 0.059(3) 0.064(3) 0.033(2) 0.021(3) 0.033(2)
C2 0.028(3) 0.033(3) 0.030(3) 0.008(3) 0.006(3) 0.006(2)
F6 0.045(2) 0.060(3) 0.045(2) -0.0024(19) 0.0078(18) 0.0069(19)
F11 0.066(3) 0.046(2) 0.056(3) 0.020(2) 0.021(2) 0.0214(19)
F12 0.054(3) 0.091(3) 0.065(3) 0.038(3) 0.026(2) 0.036(2)
C24 0.033(3) 0.037(3) 0.037(4) -0.002(3) 0.009(3) 0.006(3)
F10 0.084(3) 0.043(2) 0.045(2) 0.0151(19) 0.022(2) 0.023(2)
F5 0.046(2) 0.102(3) 0.040(2) -0.016(2) 0.0084(19) -0.004(2)
F13 0.040(2) 0.099(3) 0.059(3) 0.017(3) 0.013(2) 0.000(2)
C39 0.033(4) 0.059(4) 0.056(5) 0.011(4) 0.016(3) 0.005(3)
C77 0.053(4) 0.046(4) 0.034(4) 0.005(3) 0.004(3) 0.008(3)
C55 0.028(3) 0.026(3) 0.051(4) 0.011(3) 0.007(3) 0.006(2)
F1 0.051(2) 0.048(2) 0.046(2) 0.0012(19) 0.0010(19) -0.0078(18)
C49 0.029(3) 0.035(3) 0.030(3) 0.013(3) 0.008(3) 0.008(2)
C34 0.029(3) 0.037(3) 0.041(4) 0.017(3) 0.006(3) 0.003(3)
C74 0.047(4) 0.032(3) 0.038(4) 0.010(3) 0.007(3) 0.007(3)
C50 0.042(4) 0.061(4) 0.030(4) 0.010(3) 0.002(3) 0.000(3)
C61 0.025(3) 0.027(3) 0.025(3) 0.005(2) 0.007(2) 0.008(2)
C63 0.058(4) 0.028(3) 0.035(4) -0.003(3) 0.005(3) 0.000(3)
C23 0.027(3) 0.020(3) 0.030(3) 0.003(2) 0.010(2) 0.002(2)
C73 0.050(4) 0.029(3) 0.028(3) 0.008(3) 0.000(3) 0.004(3)
C28 0.035(3) 0.029(3) 0.044(4) 0.004(3) 0.018(3) 0.005(3)
C26 0.055(4) 0.034(4) 0.042(4) -0.007(3) 0.022(3) 0.001(3)
C90 0.044(4) 0.045(4) 0.028(4) -0.003(3) 0.007(3) 0.015(3)
C66 0.041(3) 0.025(3) 0.030(3) 0.006(3) 0.010(3) 0.004(3)
C89 0.057(4) 0.044(4) 0.031(4) -0.003(3) 0.019(3) 0.003(3)
C76 0.054(5) 0.043(4) 0.062(5) 0.021(4) 0.029(4) 0.022(3)
C10 0.030(3) 0.036(3) 0.046(4) 0.016(3) 0.013(3) 0.008(3)
F7 0.061(3) 0.083(3) 0.037(2) 0.002(2) 0.021(2) -0.002(2)
C81 0.038(4) 0.049(4) 0.040(4) 0.004(3) 0.012(3) -0.009(3)
C86 0.049(4) 0.043(4) 0.033(4) 0.007(3) 0.014(3) 0.009(3)
C9 0.028(3) 0.034(3) 0.037(4) 0.011(3) 0.015(3) 0.000(3)
C8 0.021(3) 0.027(3) 0.029(3) 0.006(2) 0.010(2) -0.001(2)
C47 0.035(3) 0.021(3) 0.027(3) 0.007(2) 0.006(3) 0.001(2)
C62 0.044(4) 0.029(3) 0.025(3) 0.009(3) 0.002(3) 0.000(3)
C84 0.057(4) 0.036(4) 0.035(4) 0.007(3) 0.018(3) 0.005(3)
C65 0.063(4) 0.035(4) 0.029(4) 0.008(3) 0.016(3) 0.007(3)
C56 0.037(4) 0.030(3) 0.053(4) 0.007(3) 0.008(3) 0.003(3)
C37 0.040(4) 0.053(4) 0.041(4) 0.009(3) 0.003(3) 0.003(3)
C78 0.031(3) 0.047(4) 0.039(4) 0.007(3) 0.005(3) 0.003(3)
C1 0.029(3) 0.031(3) 0.024(3) 0.009(2) 0.012(2) 0.004(2)
C87 0.048(4) 0.062(5) 0.037(4) 0.020(3) 0.021(3) 0.023(4)
C80 0.033(3) 0.038(4) 0.035(4) -0.001(3) 0.004(3) -0.005(3)
C32 0.027(3) 0.058(4) 0.043(4) 0.022(3) 0.000(3) 0.008(3)
C41 0.035(3) 0.026(3) 0.028(3) 0.009(2) 0.013(3) 0.009(2)
C60 0.068(5) 0.035(4) 0.062(5) 0.017(4) -0.033(4) -0.012(3)
C85 0.051(4) 0.038(4) 0.027(3) 0.003(3) 0.014(3) 0.008(3)
C21 0.027(3) 0.024(3) 0.039(4) 0.005(3) 0.016(3) 0.008(2)
F4 0.068(3) 0.095(3) 0.038(3) -0.003(2) 0.015(2) 0.013(2)
C58 0.049(5) 0.034(4) 0.109(8) -0.002(4) -0.024(5) -0.007(3)
C19 0.027(3) 0.039(3) 0.032(3) 0.015(3) 0.009(3) 0.009(3)
C82 0.057(5) 0.059(5) 0.030(4) 0.019(3) 0.003(3) -0.005(4)
C45 0.060(4) 0.050(4) 0.024(3) 0.011(3) 0.015(3) 0.014(3)
C42 0.046(4) 0.039(4) 0.033(4) -0.003(3) 0.011(3) 0.008(3)
C51 0.054(4) 0.075(5) 0.031(4) 0.006(4) 0.006(3) 0.001(4)
C29 0.024(3) 0.028(3) 0.030(3) 0.012(2) 0.009(2) 0.005(2)
C22 0.030(3) 0.024(3) 0.036(3) 0.015(3) 0.013(3) 0.004(2)
C52 0.055(4) 0.069(5) 0.027(4) 0.023(3) 0.007(3) 0.030(4)
C25 0.044(4) 0.046(4) 0.039(4) -0.005(3) 0.002(3) 0.003(3)
C14 0.026(3) 0.029(3) 0.035(4) 0.010(3) 0.010(3) 0.006(2)
C64 0.072(5) 0.046(4) 0.026(4) 0.004(3) 0.009(3) 0.009(4)
C33 0.031(3) 0.044(4) 0.037(4) 0.011(3) 0.005(3) 0.001(3)
C46 0.058(4) 0.038(4) 0.027(3) 0.006(3) 0.013(3) 0.000(3)
C27 0.050(4) 0.030(3) 0.047(4) 0.003(3) 0.024(3) 0.004(3)
C13 0.032(3) 0.028(3) 0.039(4) 0.009(3) 0.015(3) -0.002(3)
C38 0.032(3) 0.041(4) 0.058(5) 0.010(3) 0.004(3) 0.003(3)
C15 0.033(3) 0.040(4) 0.045(4) 0.016(3) 0.019(3) 0.011(3)
C36 0.034(3) 0.050(4) 0.032(4) 0.006(3) 0.007(3) 0.007(3)
C17 0.038(4) 0.040(4) 0.059(5) 0.025(3) 0.025(3) 0.008(3)
C30 0.040(3) 0.031(3) 0.034(4) 0.014(3) 0.012(3) 0.010(3)
C54 0.067(5) 0.047(4) 0.047(4) 0.022(3) 0.023(4) 0.004(3)
C79 0.040(4) 0.030(3) 0.036(4) 0.002(3) 0.008(3) -0.004(3)
C18 0.044(4) 0.049(4) 0.041(4) 0.023(3) 0.019(3) 0.018(3)
C12 0.037(3) 0.037(4) 0.041(4) -0.001(3) 0.018(3) 0.001(3)
C44 0.054(4) 0.064(5) 0.028(4) 0.000(3) 0.004(3) 0.026(4)
C59 0.072(6) 0.040(5) 0.133(9) 0.025(5) -0.059(6) -0.012(4)
C53 0.077(5) 0.054(4) 0.045(5) 0.025(4) 0.026(4) 0.011(4)
C83 0.055(4) 0.040(4) 0.043(4) 0.017(3) 0.014(3) 0.010(3)
C11 0.036(3) 0.032(3) 0.049(4) 0.006(3) 0.015(3) 0.006(3)
C57 0.036(4) 0.030(4) 0.099(7) 0.009(4) 0.016(4) 0.000(3)
C40 0.041(4) 0.055(4) 0.040(4) 0.008(3) 0.015(3) 0.005(3)
C48 0.025(3) 0.024(3) 0.033(3) 0.010(2) 0.006(2) 0.007(2)
C31 0.039(4) 0.048(4) 0.056(5) 0.029(4) 0.015(3) 0.020(3)
C16 0.038(4) 0.032(3) 0.048(4) 0.015(3) 0.014(3) 0.001(3)
C43 0.045(4) 0.047(4) 0.041(4) -0.010(3) 0.008(3) 0.002(3)
C35 0.028(3) 0.026(3) 0.037(4) 0.011(3) 0.014(3) 0.004(2)
B1 0.047(4) 0.026(4) 0.040(4) 0.006(3) 0.006(4) 0.002(3)
F2 0.041(2) 0.060(3) 0.090(3) 0.005(2) 0.014(2) 0.003(2)
C68 0.031(3) 0.034(3) 0.035(4) 0.001(3) 0.008(3) 0.000(3)
C72 0.031(3) 0.039(4) 0.035(4) 0.003(3) 0.007(3) 0.004(3)
C7 0.037(3) 0.038(3) 0.033(4) 0.010(3) 0.013(3) 0.003(3)
C3 0.032(3) 0.044(4) 0.032(4) 0.000(3) 0.011(3) -0.002(3)
C69 0.045(4) 0.031(3) 0.037(4) 0.000(3) 0.000(3) -0.002(3)
C4 0.026(3) 0.056(4) 0.049(4) 0.005(3) 0.006(3) 0.000(3)
C70 0.036(3) 0.041(4) 0.033(4) 0.005(3) 0.001(3) 0.002(3)
C6 0.052(4) 0.042(4) 0.023(3) -0.002(3) 0.004(3) 0.003(3)
C20 0.044(4) 0.042(4) 0.027(3) 0.007(3) 0.011(3) 0.006(3)
C5 0.034(4) 0.055(4) 0.035(4) -0.001(3) -0.001(3) -0.006(3)
C71 0.031(3) 0.052(4) 0.049(4) 0.002(3) 0.003(3) 0.006(3)

loop_
_atom_type_symbol
_atom_type_description
_atom_type_scat_dispersion_real
_atom_type_scat_dispersion_imag
_atom_type_scat_source
C C 0.0033 0.0016 'International Tables Vol C Tables 4.2.6.8 and 6.1.1.4'
H H 0.0000 0.0000 'International Tables Vol C Tables 4.2.6.8 and 6.1.1.4'
B B 0.0013 0.0007 'International Tables Vol C Tables 4.2.6.8 and 6.1.1.4'
F F 0.0171 0.0103 'International Tables Vol C Tables 4.2.6.8 and 6.1.1.4'
P P 0.1023 0.0942 'International Tables Vol C Tables 4.2.6.8 and 6.1.1.4'
Ge Ge 0.1547 1.8001 'International Tables Vol C Tables 4.2.6.8 and 6.1.1.4'
Pt Pt -1.7033 8.3905 'International Tables Vol C Tables 4.2.6.8 and 6.1.1.4'

loop_
_geom_angle_atom_site_label_1
_geom_angle_atom_site_label_2
_geom_angle_atom_site_label_3
_geom_angle
_geom_angle_site_symmetry_1
_geom_angle_site_symmetry_3
P3 Pt1 P4 87.80(5) . .
P3 Pt1 Ge1 100.55(4) . .
P4 Pt1 Ge1 170.64(4) . .
P3 Pt1 Pt2 153.84(4) . .
P4 Pt1 Pt2 118.02(3) . .
Ge1 Pt1 Pt2 53.389(14) . .
P3 Pt1 H2 171.0(12) . .
P4 Pt1 H2 84.7(4) . .
Ge1 Pt1 H2 86.6(4) . .
Pt2 Pt1 H2 33.3(4) . .
P1 Pt2 P2 87.13(5) . .
P1 Pt2 Ge1 101.53(4) . .
P2 Pt2 Ge1 167.51(4) . .
P1 Pt2 Pt1 153.90(4) . .
P2 Pt2 Pt1 118.88(4) . .
Ge1 Pt2 Pt1 53.247(15) . .
P1 Pt2 H2 167.0(15) . .
P2 Pt2 H2 86.8(7) . .
Ge1 Pt2 H2 86.4(4) . .
Pt1 Pt2 H2 33.2(4) . .
C1 Ge1 Pt1 124.15(15) . .
C1 Ge1 Pt2 123.38(15) . .
Pt1 Ge1 Pt2 73.364(19) . .
C1 Ge1 H1 110.4 . .
Pt1 Ge1 H1 110.4 . .
Pt2 Ge1 H1 110.4 . .
C22 P2 C35 106.5(3) . .
C22 P2 C41 103.2(3) . .
C35 P2 C41 106.9(3) . .
C22 P2 Pt2 106.55(18) . .
C35 P2 Pt2 117.78(18) . .
C41 P2 Pt2 114.61(17) . .
C47 P3 C55 104.3(3) . .
C47 P3 C49 106.3(3) . .
C55 P3 C49 106.5(3) . .
C47 P3 Pt1 107.79(18) . .
C55 P3 Pt1 117.86(18) . .
C49 P3 Pt1 113.19(18) . .
C23 P1 C21 102.5(3) . .
C23 P1 C29 106.1(3) . .
C21 P1 C29 106.3(2) . .
C23 P1 Pt2 117.58(17) . .
C21 P1 Pt2 107.43(18) . .
C29 P1 Pt2 115.64(18) . .
C48 P4 C61 103.3(3) . .
C48 P4 C67 103.4(2) . .
C61 P4 C67 104.1(3) . .
C48 P4 Pt1 106.95(19) . .
C61 P4 Pt1 119.46(17) . .
C67 P4 Pt1 117.64(19) . .
C72 C67 C68 110.0(5) . .
C72 C67 P4 115.1(4) . .
C68 C67 P4 110.2(4) . .
C72 C67 H101 107.0 . .
C68 C67 H101 107.0 . .
P4 C67 H101 107.0 . .
F2 C75 C76 119.2(7) . .
F2 C75 C74 121.3(6) . .
C76 C75 C74 119.5(6) . .
F13 C88 C87 122.1(6) . .
F13 C88 C89 119.2(7) . .
C87 C88 C89 118.8(6) . .
C3 C2 C7 118.2(5) . .
C3 C2 C1 127.0(5) . .
C7 C2 C1 114.8(5) . .
C23 C24 C25 110.1(5) . .
C23 C24 H21 109.6 . .
C25 C24 H21 109.6 . .
C23 C24 H22 109.6 . .
C25 C24 H22 109.6 . .
H21 C24 H22 108.1 . .
C40 C39 C38 111.1(5) . .
C40 C39 H49 109.4 . .
C38 C39 H49 109.4 . .
C40 C39 H50 109.4 . .
C38 C39 H50 109.4 . .
H49 C39 H50 108.0 . .
F4 C77 C76 120.0(7) . .
F4 C77 C78 120.7(6) . .
C76 C77 C78 119.3(7) . .
C60 C55 C56 108.6(5) . .
C60 C55 P3 112.6(4) . .
C56 C55 P3 115.4(4) . .
C60 C55 H79 106.6 . .
C56 C55 H79 106.6 . .
P3 C55 H79 106.6 . .
C54 C49 C50 110.7(5) . .
C54 C49 P3 117.9(4) . .
C50 C49 P3 109.6(4) . .
C54 C49 H68 105.9 . .
C50 C49 H68 105.9 . .
P3 C49 H68 105.9 . .
C29 C34 C33 111.9(5) . .
C29 C34 H40 109.2 . .
C33 C34 H40 109.2 . .
C29 C34 H41 109.2 . .
C33 C34 H41 109.2 . .
H40 C34 H41 107.9 . .
F1 C74 C75 116.6(6) . .
F1 C74 C73 119.0(6) . .
C75 C74 C73 124.4(6) . .
C51 C50 C49 109.6(5) . .
C51 C50 H69 109.8 . .
C49 C50 H69 109.8 . .
C51 C50 H70 109.8 . .
C49 C50 H70 109.8 . .
H69 C50 H70 108.2 . .
C66 C61 C62 109.2(4) . .
C66 C61 P4 111.9(4) . .
C62 C61 P4 112.2(4) . .
C66 C61 H90 107.8 . .
C62 C61 H90 107.8 . .
P4 C61 H90 107.8 . .
C64 C63 C62 111.4(5) . .
C64 C63 H93 109.3 . .
C62 C63 H93 109.3 . .
C64 C63 H94 109.3 . .
C62 C63 H94 109.3 . .
H93 C63 H94 108.0 . .
C24 C23 C28 110.8(5) . .
C24 C23 P1 112.0(4) . .
C28 C23 P1 114.5(4) . .
C24 C23 H20 106.3 . .
C28 C23 H20 106.3 . .
P1 C23 H20 106.3 . .
C78 C73 C74 112.7(6) . .
C78 C73 B1 127.5(6) . .
C74 C73 B1 119.6(6) . .
C23 C28 C27 110.0(5) . .
C23 C28 H29 109.7 . .
C27 C28 H29 109.7 . .
C23 C28 H30 109.7 . .
C27 C28 H30 109.7 . .
H29 C28 H30 108.2 . .
C27 C26 C25 111.4(5) . .
C27 C26 H25 109.3 . .
C25 C26 H25 109.3 . .
C27 C26 H26 109.3 . .
C25 C26 H26 109.3 . .
H25 C26 H26 108.0 . .
F15 C90 C89 115.5(6) . .
F15 C90 C85 119.5(6) . .
C89 C90 C85 124.9(6) . .
C61 C66 C65 111.5(5) . .
C61 C66 H99 109.3 . .
C65 C66 H99 109.3 . .
C61 C66 H100 109.3 . .
C65 C66 H100 109.3 . .
H99 C66 H100 108.0 . .
F14 C89 C88 120.7(6) . .
F14 C89 C90 121.0(6) . .
C88 C89 C90 118.3(6) . .
F3 C76 C75 121.3(7) . .
F3 C76 C77 119.6(7) . .
C75 C76 C77 119.1(7) . .
C9 C10 C11 120.6(6) . .
C9 C10 H8 119.7 . .
C11 C10 H8 119.7 . .
F7 C81 C82 120.2(6) . .
F7 C81 C80 120.5(6) . .
C82 C81 C80 119.3(7) . .
F11 C86 C87 116.3(6) . .
F11 C86 C85 120.3(6) . .
C87 C86 C85 123.4(6) . .
C10 C9 C8 120.3(6) . .
C10 C9 H7 119.9 . .
C8 C9 H7 119.9 . .
C9 C8 C13 118.6(5) . .
C9 C8 C1 126.6(5) . .
C13 C8 C1 114.2(5) . .
C48 C47 P3 113.7(4) . .
C48 C47 H64 108.8 . .
P3 C47 H64 108.8 . .
C48 C47 H65 108.8 . .
P3 C47 H65 108.8 . .
H64 C47 H65 107.7 . .
C61 C62 C63 109.8(5) . .
C61 C62 H91 109.7 . .
C63 C62 H91 109.7 . .
C61 C62 H92 109.7 . .
C63 C62 H92 109.7 . .
H91 C62 H92 108.2 . .
F10 C84 C79 119.7(6) . .
F10 C84 C83 115.2(6) . .
C79 C84 C83 125.1(6) . .
C64 C65 C66 110.6(5) . .
C64 C65 H97 109.5 . .
C66 C65 H97 109.5 . .
C64 C65 H98 109.5 . .
C66 C65 H98 109.5 . .
H97 C65 H98 108.1 . .
C57 C56 C55 110.4(5) . .
C57 C56 H80 109.6 . .
C55 C56 H80 109.6 . .
C57 C56 H81 109.6 . .
C55 C56 H81 109.6 . .
H80 C56 H81 108.1 . .
C38 C37 C36 110.8(5) . .
C38 C37 H45 109.5 . .
C36 C37 H45 109.5 . .
C38 C37 H46 109.5 . .
C36 C37 H46 109.5 . .
H45 C37 H46 108.1 . .
F5 C78 C73 120.1(6) . .
F5 C78 C77 115.0(6) . .
C73 C78 C77 125.0(6) . .
C2 C1 C8 107.5(4) . .
C2 C1 C14 106.3(4) . .
C8 C1 C14 97.8(4) . .
C2 C1 Ge1 110.8(4) . .
C8 C1 Ge1 115.2(4) . .
C14 C1 Ge1 118.0(4) . .
C86 C87 C88 121.1(6) . .
C86 C87 F12 121.5(6) . .
C88 C87 F12 117.4(6) . .
F6 C80 C81 115.8(6) . .
F6 C80 C79 120.0(6) . .
C81 C80 C79 124.2(6) . .
C31 C32 C33 112.0(5) . .
C31 C32 H36 109.2 . .
C33 C32 H36 109.2 . .
C31 C32 H37 109.2 . .
C33 C32 H37 109.2 . .
H36 C32 H37 107.9 . .
C42 C41 C46 109.9(5) . .
C42 C41 P2 108.6(4) . .
C46 C41 P2 116.6(4) . .
C42 C41 H53 107.1 . .
C46 C41 H53 107.1 . .
P2 C41 H53 107.1 . .
C55 C60 C59 109.1(7) . .
C55 C60 H88 109.9 . .
C59 C60 H88 109.9 . .
C55 C60 H89 109.9 . .
C59 C60 H89 109.9 . .
H88 C60 H89 108.3 . .
C86 C85 C90 113.5(6) . .
C86 C85 B1 123.3(6) . .
C90 C85 B1 123.2(5) . .
C22 C21 P1 111.0(4) . .
C22 C21 H16 109.4 . .
P1 C21 H16 109.4 . .
C22 C21 H17 109.4 . .
P1 C21 H17 109.4 . .
H16 C21 H17 108.0 . .
C57 C58 C59 111.4(7) . .
C57 C58 H84 109.3 . .
C59 C58 H84 109.3 . .
C57 C58 H85 109.3 . .
C59 C58 H85 109.3 . .
H84 C58 H85 108.0 . .
C18 C19 C14 120.0(6) . .
C18 C19 C20 127.0(6) . .
C14 C19 C20 112.9(5) . .
C83 C82 F8 120.9(7) . .
C83 C82 C81 119.2(6) . .
F8 C82 C81 119.9(7) . .
C44 C45 C46 111.2(5) . .
C44 C45 H60 109.4 . .
C46 C45 H60 109.4 . .
C44 C45 H61 109.4 . .
C46 C45 H61 109.4 . .
H60 C45 H61 108.0 . .
C41 C42 C43 111.8(5) . .
C41 C42 H54 109.2 . .
C43 C42 H54 109.2 . .
C41 C42 H55 109.2 . .
C43 C42 H55 109.2 . .
H54 C42 H55 107.9 . .
C52 C51 C50 111.1(6) . .
C52 C51 H71 109.4 . .
C50 C51 H71 109.4 . .
C52 C51 H72 109.4 . .
C50 C51 H72 109.4 . .
H71 C51 H72 108.0 . .
C34 C29 C30 110.0(5) . .
C34 C29 P1 114.0(4) . .
C30 C29 P1 114.1(4) . .
C34 C29 H31 106.0 . .
C30 C29 H31 106.0 . .
P1 C29 H31 106.0 . .
C21 C22 P2 110.8(4) . .
C21 C22 H18 109.5 . .
P2 C22 H18 109.5 . .
C21 C22 H19 109.5 . .
P2 C22 H19 109.5 . .
H18 C22 H19 108.1 . .
C51 C52 C53 110.7(5) . .
C51 C52 H73 109.5 . .
C53 C52 H73 109.5 . .
C51 C52 H74 109.5 . .
C53 C52 H74 109.5 . .
H73 C52 H74 108.1 . .
C26 C25 C24 110.3(5) . .
C26 C25 H23 109.6 . .
C24 C25 H23 109.6 . .
C26 C25 H24 109.6 . .
C24 C25 H24 109.6 . .
H23 C25 H24 108.1 . .
C15 C14 C19 119.2(5) . .
C15 C14 C1 126.6(5) . .
C19 C14 C1 113.7(5) . .
C63 C64 C65 111.1(5) . .
C63 C64 H95 109.4 . .
C65 C64 H95 109.4 . .
C63 C64 H96 109.4 . .
C65 C64 H96 109.4 . .
H95 C64 H96 108.0 . .
C32 C33 C34 110.9(5) . .
C32 C33 H38 109.5 . .
C34 C33 H38 109.5 . .
C32 C33 H39 109.5 . .
C34 C33 H39 109.5 . .
H38 C33 H39 108.0 . .
C41 C46 C45 110.4(5) . .
C41 C46 H62 109.6 . .
C45 C46 H62 109.6 . .
C41 C46 H63 109.6 . .
C45 C46 H63 109.6 . .
H62 C46 H63 108.1 . .
C26 C27 C28 111.0(5) . .
C26 C27 H27 109.4 . .
C28 C27 H27 109.4 . .
C26 C27 H28 109.4 . .
C28 C27 H28 109.4 . .
H27 C27 H28 108.0 . .
C12 C13 C8 120.3(5) . .
C12 C13 C20 126.0(6) . .
C8 C13 C20 113.3(5) . .
C37 C38 C39 111.0(5) . .
C37 C38 H47 109.4 . .
C39 C38 H47 109.4 . .
C37 C38 H48 109.4 . .
C39 C38 H48 109.4 . .
H47 C38 H48 108.0 . .
C14 C15 C16 119.4(6) . .
C14 C15 H11 120.3 . .
C16 C15 H11 120.3 . .
C37 C36 C35 112.5(5) . .
C37 C36 H43 109.1 . .
C35 C36 H43 109.1 . .
C37 C36 H44 109.1 . .
C35 C36 H44 109.1 . .
H43 C36 H44 107.8 . .
C18 C17 C16 120.4(6) . .
C18 C17 H13 119.8 . .
C16 C17 H13 119.8 . .
C31 C30 C29 110.7(5) . .
C31 C30 H32 109.5 . .
C29 C30 H32 109.5 . .
C31 C30 H33 109.5 . .
C29 C30 H33 109.5 . .
H32 C30 H33 108.1 . .
C49 C54 C53 109.9(6) . .
C49 C54 H77 109.7 . .
C53 C54 H77 109.7 . .
C49 C54 H78 109.7 . .
C53 C54 H78 109.7 . .
H77 C54 H78 108.2 . .
C84 C79 C80 112.6(6) . .
C84 C79 B1 127.9(6) . .
C80 C79 B1 119.6(6) . .
C17 C18 C19 120.1(6) . .
C17 C18 H14 119.9 . .
C19 C18 H14 119.9 . .
C11 C12 C13 120.4(6) . .
C11 C12 H10 119.8 . .
C13 C12 H10 119.8 . .
C45 C44 C43 111.3(5) . .
C45 C44 H58 109.4 . .
C43 C44 H58 109.4 . .
C45 C44 H59 109.4 . .
C43 C44 H59 109.4 . .
H58 C44 H59 108.0 . .
C58 C59 C60 110.3(6) . .
C58 C59 H86 109.6 . .
C60 C59 H86 109.6 . .
C58 C59 H87 109.6 . .
C60 C59 H87 109.6 . .
H86 C59 H87 108.1 . .
C52 C53 C54 111.0(6) . .
C52 C53 H75 109.4 . .
C54 C53 H75 109.4 . .
C52 C53 H76 109.4 . .
C54 C53 H76 109.4 . .
H75 C53 H76 108.0 . .
F9 C83 C82 120.3(6) . .
F9 C83 C84 120.2(6) . .
C82 C83 C84 119.5(7) . .
C12 C11 C10 119.5(6) . .
C12 C11 H9 120.3 . .
C10 C11 H9 120.3 . .
C58 C57 C56 110.1(6) . .
C58 C57 H82 109.6 . .
C56 C57 H82 109.6 . .
C58 C57 H83 109.6 . .
C56 C57 H83 109.6 . .
H82 C57 H83 108.2 . .
C35 C40 C39 113.4(5) . .
C35 C40 H51 108.9 . .
C39 C40 H51 108.9 . .
C35 C40 H52 108.9 . .
C39 C40 H52 108.9 . .
H51 C40 H52 107.7 . .
C47 C48 P4 111.5(3) . .
C47 C48 H66 109.3 . .
P4 C48 H66 109.3 . .
C47 C48 H67 109.3 . .
P4 C48 H67 109.3 . .
H66 C48 H67 108.0 . .
C32 C31 C30 112.0(5) . .
C32 C31 H34 109.2 . .
C30 C31 H34 109.2 . .
C32 C31 H35 109.2 . .
C30 C31 H35 109.2 . .
H34 C31 H35 107.9 . .
C17 C16 C15 120.6(6) . .
C17 C16 H12 119.7 . .
C15 C16 H12 119.7 . .
C44 C43 C42 111.6(5) . .
C44 C43 H56 109.3 . .
C42 C43 H56 109.3 . .
C44 C43 H57 109.3 . .
C42 C43 H57 109.3 . .
H56 C43 H57 108.0 . .
C40 C35 C36 110.3(5) . .
C40 C35 P2 117.2(4) . .
C36 C35 P2 109.8(4) . .
C40 C35 H42 106.3 . .
C36 C35 H42 106.3 . .
P2 C35 H42 106.3 . .
C85 B1 C79 109.7(5) . .
C85 B1 C73 113.0(5) . .
C79 B1 C73 112.7(5) . .
C85 B1 H112 103(2) . .
C79 B1 H112 107(2) . .
C73 B1 H112 110(2) . .
C69 C68 C67 112.0(5) . .
C69 C68 H102 109.2 . .
C67 C68 H102 109.2 . .
C69 C68 H103 109.2 . .
C67 C68 H103 109.2 . .
H102 C68 H103 107.9 . .
C67 C72 C71 113.1(5) . .
C67 C72 H110 109.0 . .
C71 C72 H110 109.0 . .
C67 C72 H111 109.0 . .
C71 C72 H111 109.0 . .
H110 C72 H111 107.8 . .
C2 C7 C6 121.0(6) . .
C2 C7 C20 113.2(5) . .
C6 C7 C20 125.8(6) . .
C2 C3 C4 120.7(6) . .
C2 C3 H3 119.7 . .
C4 C3 H3 119.7 . .
C70 C69 C68 111.4(5) . .
C70 C69 H104 109.4 . .
C68 C69 H104 109.4 . .
C70 C69 H105 109.4 . .
C68 C69 H105 109.4 . .
H104 C69 H105 108.0 . .
C5 C4 C3 121.3(6) . .
C5 C4 H4 119.4 . .
C3 C4 H4 119.4 . .
C69 C70 C71 111.3(5) . .
C69 C70 H106 109.4 . .
C71 C70 H106 109.4 . .
C69 C70 H107 109.4 . .
C71 C70 H107 109.4 . .
H106 C70 H107 108.0 . .
C5 C6 C7 119.3(6) . .
C5 C6 H6 120.4 . .
C7 C6 H6 120.4 . .
C13 C20 C7 107.2(5) . .
C13 C20 C19 103.1(5) . .
C7 C20 C19 107.0(5) . .
C13 C20 H15 113.0 . .
C7 C20 H15 113.0 . .
C19 C20 H15 113.0 . .
C4 C5 C6 119.6(6) . .
C4 C5 H5 120.2 . .
C6 C5 H5 120.2 . .
C70 C71 C72 110.1(6) . .
C70 C71 H108 109.6 . .
C72 C71 H108 109.6 . .
C70 C71 H109 109.6 . .
C72 C71 H109 109.6 . .
H108 C71 H109 108.1 . .

loop_
_geom_bond_atom_site_label_1
_geom_bond_atom_site_label_2
_geom_bond_distance
_geom_bond_site_symmetry_2
Pt1 P3 2.2607(14) .
Pt1 P4 2.3123(15) .
Pt1 Ge1 2.4481(6) .
Pt1 Pt2 2.9276(4) .
Pt1 H2 1.749(10) .
Pt2 P1 2.2543(14) .
Pt2 P2 2.3284(14) .
Pt2 Ge1 2.4527(6) .
Pt2 H2 1.754(10) .
Ge1 C1 2.033(6) .
Ge1 H1 1.5300 .
P2 C22 1.842(5) .
P2 C35 1.843(5) .
P2 C41 1.862(6) .
P3 C47 1.836(6) .
P3 C55 1.844(6) .
P3 C49 1.853(6) .
P1 C23 1.847(6) .
P1 C21 1.849(5) .
P1 C29 1.863(5) .
P4 C48 1.843(5) .
P4 C61 1.851(6) .
P4 C67 1.852(5) .
C67 C72 1.521(8) .
C67 C68 1.545(8) .
C67 H101 1.0000 .
C75 F2 1.335(7) .
C75 C76 1.361(10) .
C75 C74 1.369(9) .
F8 C82 1.353(7) .
F14 C89 1.347(7) .
C88 F13 1.345(7) .
C88 C87 1.366(9) .
C88 C89 1.378(9) .
F15 C90 1.367(7) .
F3 C76 1.349(8) .
F9 C83 1.344(7) .
C2 C3 1.383(8) .
C2 C7 1.394(8) .
C2 C1 1.521(7) .
F6 C80 1.361(7) .
F11 C86 1.358(7) .
F12 C87 1.367(7) .
C24 C23 1.522(7) .
C24 C25 1.526(9) .
C24 H21 0.9900 .
C24 H22 0.9900 .
F10 C84 1.365(7) .
F5 C78 1.354(7) .
C39 C40 1.525(8) .
C39 C38 1.527(9) .
C39 H49 0.9900 .
C39 H50 0.9900 .
C77 F4 1.347(7) .
C77 C76 1.373(9) .
C77 C78 1.375(9) .
C55 C60 1.509(9) .
C55 C56 1.545(8) .
C55 H79 1.0000 .
F1 C74 1.344(7) .
C49 C54 1.510(8) .
C49 C50 1.543(8) .
C49 H68 1.0000 .
C34 C29 1.505(8) .
C34 C33 1.523(8) .
C34 H40 0.9900 .
C34 H41 0.9900 .
C74 C73 1.403(9) .
C50 C51 1.528(9) .
C50 H69 0.9900 .
C50 H70 0.9900 .
C61 C66 1.519(7) .
C61 C62 1.529(7) .
C61 H90 1.0000 .
C63 C64 1.509(8) .
C63 C62 1.537(8) .
C63 H93 0.9900 .
C63 H94 0.9900 .
C23 C28 1.525(7) .
C23 H20 1.0000 .
C73 C78 1.368(9) .
C73 B1 1.662(10) .
C28 C27 1.529(8) .
C28 H29 0.9900 .
C28 H30 0.9900 .
C26 C27 1.497(8) .
C26 C25 1.518(9) .
C26 H25 0.9900 .
C26 H26 0.9900 .
C90 C89 1.380(9) .
C90 C85 1.385(9) .
C66 C65 1.533(8) .
C66 H99 0.9900 .
C66 H100 0.9900 .
C10 C9 1.385(8) .
C10 C11 1.390(9) .
C10 H8 0.9500 .
F7 C81 1.355(8) .
C81 C82 1.368(10) .
C81 C80 1.385(9) .
C86 C87 1.359(9) .
C86 C85 1.384(9) .
C9 C8 1.399(7) .
C9 H7 0.9500 .
C8 C13 1.404(8) .
C8 C1 1.534(8) .
C47 C48 1.541(7) .
C47 H64 0.9900 .
C47 H65 0.9900 .
C62 H91 0.9900 .
C62 H92 0.9900 .
C84 C79 1.375(9) .
C84 C83 1.377(9) .
C65 C64 1.531(9) .
C65 H97 0.9900 .
C65 H98 0.9900 .
C56 C57 1.513(8) .
C56 H80 0.9900 .
C56 H81 0.9900 .
C37 C38 1.486(9) .
C37 C36 1.539(8) .
C37 H45 0.9900 .
C37 H46 0.9900 .
C1 C14 1.546(7) .
C80 C79 1.386(9) .
C32 C31 1.519(9) .
C32 C33 1.520(8) .
C32 H36 0.9900 .
C32 H37 0.9900 .
C41 C42 1.525(8) .
C41 C46 1.530(8) .
C41 H53 1.0000 .
C60 C59 1.551(10) .
C60 H88 0.9900 .
C60 H89 0.9900 .
C85 B1 1.629(10) .
C21 C22 1.539(8) .
C21 H16 0.9900 .
C21 H17 0.9900 .
C58 C57 1.507(10) .
C58 C59 1.516(9) .
C58 H84 0.9900 .
C58 H85 0.9900 .
C19 C18 1.391(8) .
C19 C14 1.413(8) .
C19 C20 1.520(8) .
C82 C83 1.351(10) .
C45 C44 1.495(9) .
C45 C46 1.536(8) .
C45 H60 0.9900 .
C45 H61 0.9900 .
C42 C43 1.533(8) .
C42 H54 0.9900 .
C42 H55 0.9900 .
C51 C52 1.502(9) .
C51 H71 0.9900 .
C51 H72 0.9900 .
C29 C30 1.539(7) .
C29 H31 1.0000 .
C22 H18 0.9900 .
C22 H19 0.9900 .
C52 C53 1.502(9) .
C52 H73 0.9900 .
C52 H74 0.9900 .
C25 H23 0.9900 .
C25 H24 0.9900 .
C14 C15 1.382(8) .
C64 H95 0.9900 .
C64 H96 0.9900 .
C33 H38 0.9900 .
C33 H39 0.9900 .
C46 H62 0.9900 .
C46 H63 0.9900 .
C27 H27 0.9900 .
C27 H28 0.9900 .
C13 C12 1.388(8) .
C13 C20 1.499(8) .
C38 H47 0.9900 .
C38 H48 0.9900 .
C15 C16 1.398(8) .
C15 H11 0.9500 .
C36 C35 1.552(8) .
C36 H43 0.9900 .
C36 H44 0.9900 .
C17 C18 1.364(9) .
C17 C16 1.381(9) .
C17 H13 0.9500 .
C30 C31 1.525(8) .
C30 H32 0.9900 .
C30 H33 0.9900 .
C54 C53 1.544(9) .
C54 H77 0.9900 .
C54 H78 0.9900 .
C79 B1 1.641(9) .
C18 H14 0.9500 .
C12 C11 1.387(8) .
C12 H10 0.9500 .
C44 C43 1.520(9) .
C44 H58 0.9900 .
C44 H59 0.9900 .
C59 H86 0.9900 .
C59 H87 0.9900 .
C53 H75 0.9900 .
C53 H76 0.9900 .
C11 H9 0.9500 .
C57 H82 0.9900 .
C57 H83 0.9900 .
C40 C35 1.506(8) .
C40 H51 0.9900 .
C40 H52 0.9900 .
C48 H66 0.9900 .
C48 H67 0.9900 .
C31 H34 0.9900 .
C31 H35 0.9900 .
C16 H12 0.9500 .
C43 H56 0.9900 .
C43 H57 0.9900 .
C35 H42 1.0000 .
B1 H112 1.13(4) .
C68 C69 1.535(8) .
C68 H102 0.9900 .
C68 H103 0.9900 .
C72 C71 1.521(8) .
C72 H110 0.9900 .
C72 H111 0.9900 .
C7 C6 1.403(8) .
C7 C20 1.511(8) .
C3 C4 1.385(8) .
C3 H3 0.9500 .
C69 C70 1.508(9) .
C69 H104 0.9900 .
C69 H105 0.9900 .
C4 C5 1.364(9) .
C4 H4 0.9500 .
C70 C71 1.515(9) .
C70 H106 0.9900 .
C70 H107 0.9900 .
C6 C5 1.389(9) .
C6 H6 0.9500 .
C20 H15 1.0000 .
C5 H5 0.9500 .
C71 H108 0.9900 .
C71 H109 0.9900 .

loop_
_geom_torsion_atom_site_label_1
_geom_torsion_atom_site_label_2
_geom_torsion_atom_site_label_3
_geom_torsion_atom_site_label_4
_geom_torsion
_geom_torsion_site_symmetry_1
_geom_torsion_site_symmetry_2
_geom_torsion_site_symmetry_3
_geom_torsion_site_symmetry_4
P3 Pt1 Pt2 P1 -11.24(12) . . . .
P4 Pt1 Pt2 P1 158.79(9) . . . .
Ge1 Pt1 Pt2 P1 -16.79(9) . . . .
P3 Pt1 Pt2 P2 173.99(9) . . . .
P4 Pt1 Pt2 P2 -15.98(6) . . . .
Ge1 Pt1 Pt2 P2 168.44(4) . . . .
P3 Pt1 Pt2 Ge1 5.55(9) . . . .
P4 Pt1 Pt2 Ge1 175.59(4) . . . .
P3 Pt1 Ge1 C1 -58.09(19) . . . .
P4 Pt1 Ge1 C1 94.7(3) . . . .
Pt2 Pt1 Ge1 C1 119.42(18) . . . .
P3 Pt1 Ge1 Pt2 -177.51(4) . . . .
P4 Pt1 Ge1 Pt2 -24.7(2) . . . .
P1 Pt2 Ge1 C1 52.23(19) . . . .
P2 Pt2 Ge1 C1 -174.6(2) . . . .
Pt1 Pt2 Ge1 C1 -120.32(18) . . . .
P1 Pt2 Ge1 Pt1 172.55(4) . . . .
P2 Pt2 Ge1 Pt1 -54.25(17) . . . .
P1 Pt2 P2 C22 8.2(2) . . . .
Ge1 Pt2 P2 C22 -126.1(2) . . . .
Pt1 Pt2 P2 C22 -174.10(19) . . . .
P1 Pt2 P2 C35 -111.2(2) . . . .
Ge1 Pt2 P2 C35 114.4(3) . . . .
Pt1 Pt2 P2 C35 66.5(2) . . . .
P1 Pt2 P2 C41 121.7(2) . . . .
Ge1 Pt2 P2 C41 -12.7(3) . . . .
Pt1 Pt2 P2 C41 -60.6(2) . . . .
P4 Pt1 P3 C47 7.39(19) . . . .
Ge1 Pt1 P3 C47 -176.88(19) . . . .
Pt2 Pt1 P3 C47 178.59(18) . . . .
P4 Pt1 P3 C55 125.0(3) . . . .
Ge1 Pt1 P3 C55 -59.3(3) . . . .
Pt2 Pt1 P3 C55 -63.8(3) . . . .
P4 Pt1 P3 C49 -109.9(2) . . . .
Ge1 Pt1 P3 C49 65.8(2) . . . .
Pt2 Pt1 P3 C49 61.3(2) . . . .
P2 Pt2 P1 C23 128.1(2) . . . .
Ge1 Pt2 P1 C23 -61.01(19) . . . .
Pt1 Pt2 P1 C23 -47.3(2) . . . .
P2 Pt2 P1 C21 13.3(2) . . . .
Ge1 Pt2 P1 C21 -175.8(2) . . . .
Pt1 Pt2 P1 C21 -162.15(19) . . . .
P2 Pt2 P1 C29 -105.3(2) . . . .
Ge1 Pt2 P1 C29 65.7(2) . . . .
Pt1 Pt2 P1 C29 79.3(2) . . . .
P3 Pt1 P4 C48 10.9(2) . . . .
Ge1 Pt1 P4 C48 -142.4(3) . . . .
Pt2 Pt1 P4 C48 -164.75(19) . . . .
P3 Pt1 P4 C61 -105.7(2) . . . .
Ge1 Pt1 P4 C61 100.9(3) . . . .
Pt2 Pt1 P4 C61 78.6(2) . . . .
P3 Pt1 P4 C67 126.5(2) . . . .
Ge1 Pt1 P4 C67 -26.8(3) . . . .
Pt2 Pt1 P4 C67 -49.1(2) . . . .
C48 P4 C67 C72 -53.6(5) . . . .
C61 P4 C67 C72 54.0(5) . . . .
Pt1 P4 C67 C72 -171.2(3) . . . .
C48 P4 C67 C68 71.5(4) . . . .
C61 P4 C67 C68 179.1(4) . . . .
Pt1 P4 C67 C68 -46.1(4) . . . .
C47 P3 C55 C60 93.2(5) . . . .
C49 P3 C55 C60 -154.6(5) . . . .
Pt1 P3 C55 C60 -26.3(6) . . . .
C47 P3 C55 C56 -32.2(6) . . . .
C49 P3 C55 C56 80.0(5) . . . .
Pt1 P3 C55 C56 -151.7(4) . . . .
C47 P3 C49 C54 68.0(5) . . . .
C55 P3 C49 C54 -42.8(5) . . . .
Pt1 P3 C49 C54 -173.9(4) . . . .
C47 P3 C49 C50 -59.9(5) . . . .
C55 P3 C49 C50 -170.7(4) . . . .
Pt1 P3 C49 C50 58.2(4) . . . .
F2 C75 C74 F1 0.2(9) . . . .
C76 C75 C74 F1 -179.8(5) . . . .
F2 C75 C74 C73 179.5(5) . . . .
C76 C75 C74 C73 -0.4(10) . . . .
C54 C49 C50 C51 57.1(7) . . . .
P3 C49 C50 C51 -171.1(5) . . . .
C48 P4 C61 C66 173.7(4) . . . .
C67 P4 C61 C66 66.0(4) . . . .
Pt1 P4 C61 C66 -67.8(4) . . . .
C48 P4 C61 C62 -63.1(4) . . . .
C67 P4 C61 C62 -170.9(4) . . . .
Pt1 P4 C61 C62 55.4(4) . . . .
C25 C24 C23 C28 -57.6(6) . . . .
C25 C24 C23 P1 173.1(4) . . . .
C21 P1 C23 C24 62.4(4) . . . .
C29 P1 C23 C24 173.7(4) . . . .
Pt2 P1 C23 C24 -55.1(4) . . . .
C21 P1 C23 C28 -64.9(4) . . . .
C29 P1 C23 C28 46.4(4) . . . .
Pt2 P1 C23 C28 177.6(3) . . . .
F1 C74 C73 C78 179.1(5) . . . .
C75 C74 C73 C78 -0.2(9) . . . .
F1 C74 C73 B1 -4.7(8) . . . .
C75 C74 C73 B1 175.9(6) . . . .
C24 C23 C28 C27 57.0(6) . . . .
P1 C23 C28 C27 -175.2(4) . . . .
C62 C61 C66 C65 58.9(6) . . . .
P4 C61 C66 C65 -176.3(4) . . . .
F13 C88 C89 F14 -0.4(9) . . . .
C87 C88 C89 F14 179.4(6) . . . .
F13 C88 C89 C90 -179.8(6) . . . .
C87 C88 C89 C90 0.1(10) . . . .
F15 C90 C89 F14 -1.2(9) . . . .
C85 C90 C89 F14 -178.7(6) . . . .
F15 C90 C89 C88 178.1(6) . . . .
C85 C90 C89 C88 0.7(10) . . . .
F2 C75 C76 F3 -0.5(10) . . . .
C74 C75 C76 F3 179.5(6) . . . .
F2 C75 C76 C77 -179.2(5) . . . .
C74 C75 C76 C77 0.7(10) . . . .
F4 C77 C76 F3 -0.1(9) . . . .
C78 C77 C76 F3 -179.2(6) . . . .
F4 C77 C76 C75 178.7(6) . . . .
C78 C77 C76 C75 -0.4(10) . . . .
C11 C10 C9 C8 2.1(8) . . . .
C10 C9 C8 C13 -5.4(8) . . . .
C10 C9 C8 C1 -176.4(5) . . . .
C55 P3 C47 C48 -155.2(4) . . . .
C49 P3 C47 C48 92.5(4) . . . .
Pt1 P3 C47 C48 -29.2(4) . . . .
C66 C61 C62 C63 -59.0(6) . . . .
P4 C61 C62 C63 176.4(4) . . . .
C64 C63 C62 C61 58.3(7) . . . .
C61 C66 C65 C64 -56.4(7) . . . .
C60 C55 C56 C57 61.2(8) . . . .
P3 C55 C56 C57 -171.4(5) . . . .
C74 C73 C78 F5 -178.9(5) . . . .
B1 C73 C78 F5 5.3(10) . . . .
C74 C73 C78 C77 0.5(10) . . . .
B1 C73 C78 C77 -175.3(6) . . . .
F4 C77 C78 F5 0.1(9) . . . .
C76 C77 C78 F5 179.2(6) . . . .
F4 C77 C78 C73 -179.3(6) . . . .
C76 C77 C78 C73 -0.2(11) . . . .
C3 C2 C1 C8 131.1(6) . . . .
C7 C2 C1 C8 -50.1(6) . . . .
C3 C2 C1 C14 -124.9(6) . . . .
C7 C2 C1 C14 53.8(6) . . . .
C3 C2 C1 Ge1 4.4(7) . . . .
C7 C2 C1 Ge1 -176.8(4) . . . .
C9 C8 C1 C2 -140.0(5) . . . .
C13 C8 C1 C2 48.7(6) . . . .
C9 C8 C1 C14 110.1(6) . . . .
C13 C8 C1 C14 -61.2(5) . . . .
C9 C8 C1 Ge1 -15.9(7) . . . .
C13 C8 C1 Ge1 172.7(4) . . . .
Pt1 Ge1 C1 C2 -45.1(4) . . . .
Pt2 Ge1 C1 C2 46.7(4) . . . .
Pt1 Ge1 C1 C8 -167.4(3) . . . .
Pt2 Ge1 C1 C8 -75.5(4) . . . .
Pt1 Ge1 C1 C14 77.7(4) . . . .
Pt2 Ge1 C1 C14 169.6(3) . . . .
F11 C86 C87 C88 -178.8(6) . . . .
C85 C86 C87 C88 1.6(11) . . . .
F11 C86 C87 F12 1.3(10) . . . .
C85 C86 C87 F12 -178.3(6) . . . .
F13 C88 C87 C86 178.7(6) . . . .
C89 C88 C87 C86 -1.2(10) . . . .
F13 C88 C87 F12 -1.4(10) . . . .
C89 C88 C87 F12 178.8(6) . . . .
F7 C81 C80 F6 0.9(8) . . . .
C82 C81 C80 F6 178.8(5) . . . .
F7 C81 C80 C79 -178.3(6) . . . .
C82 C81 C80 C79 -0.4(10) . . . .
C22 P2 C41 C42 89.0(4) . . . .
C35 P2 C41 C42 -158.9(4) . . . .
Pt2 P2 C41 C42 -26.4(4) . . . .
C22 P2 C41 C46 -35.8(5) . . . .
C35 P2 C41 C46 76.3(5) . . . .
Pt2 P2 C41 C46 -151.3(4) . . . .
C56 C55 C60 C59 -60.3(8) . . . .
P3 C55 C60 C59 170.7(6) . . . .
F11 C86 C85 C90 179.6(6) . . . .
C87 C86 C85 C90 -0.9(10) . . . .
F11 C86 C85 B1 0.4(10) . . . .
C87 C86 C85 B1 179.9(6) . . . .
F15 C90 C85 C86 -177.6(5) . . . .
C89 C90 C85 C86 -0.3(10) . . . .
F15 C90 C85 B1 1.6(10) . . . .
C89 C90 C85 B1 178.9(6) . . . .
C23 P1 C21 C22 -162.2(4) . . . .
C29 P1 C21 C22 86.7(4) . . . .
Pt2 P1 C21 C22 -37.7(4) . . . .
F7 C81 C82 C83 178.5(6) . . . .
C80 C81 C82 C83 0.6(10) . . . .
F7 C81 C82 F8 -1.0(10) . . . .
C80 C81 C82 F8 -178.9(5) . . . .
C46 C41 C42 C43 -55.1(7) . . . .
P2 C41 C42 C43 176.2(4) . . . .
C49 C50 C51 C52 -57.3(8) . . . .
C33 C34 C29 C30 58.0(6) . . . .
C33 C34 C29 P1 -172.4(4) . . . .
C23 P1 C29 C34 144.6(4) . . . .
C21 P1 C29 C34 -106.8(4) . . . .
Pt2 P1 C29 C34 12.3(5) . . . .
C23 P1 C29 C30 -87.9(5) . . . .
C21 P1 C29 C30 20.7(5) . . . .
Pt2 P1 C29 C30 139.8(4) . . . .
P1 C21 C22 P2 46.1(5) . . . .
C35 P2 C22 C21 93.3(4) . . . .
C41 P2 C22 C21 -154.3(4) . . . .
Pt2 P2 C22 C21 -33.2(4) . . . .
C50 C51 C52 C53 58.2(8) . . . .
C27 C26 C25 C24 -57.3(7) . . . .
C23 C24 C25 C26 57.1(7) . . . .
C18 C19 C14 C15 -5.7(8) . . . .
C20 C19 C14 C15 169.3(5) . . . .
C18 C19 C14 C1 -179.0(5) . . . .
C20 C19 C14 C1 -4.0(7) . . . .
C2 C1 C14 C15 137.1(6) . . . .
C8 C1 C14 C15 -112.0(6) . . . .
Ge1 C1 C14 C15 12.0(7) . . . .
C2 C1 C14 C19 -50.2(6) . . . .
C8 C1 C14 C19 60.7(5) . . . .
Ge1 C1 C14 C19 -175.3(4) . . . .
C62 C63 C64 C65 -55.7(8) . . . .
C66 C65 C64 C63 54.2(8) . . . .
C31 C32 C33 C34 53.0(8) . . . .
C29 C34 C33 C32 -56.2(7) . . . .
C42 C41 C46 C45 56.9(7) . . . .
P2 C41 C46 C45 -178.9(4) . . . .
C44 C45 C46 C41 -58.4(7) . . . .
C25 C26 C27 C28 57.1(7) . . . .
C23 C28 C27 C26 -56.5(6) . . . .
C9 C8 C13 C12 5.5(8) . . . .
C1 C8 C13 C12 177.6(5) . . . .
C9 C8 C13 C20 -167.9(5) . . . .
C1 C8 C13 C20 4.2(7) . . . .
C36 C37 C38 C39 57.7(7) . . . .
C40 C39 C38 C37 -57.1(7) . . . .
C19 C14 C15 C16 3.5(8) . . . .
C1 C14 C15 C16 175.9(5) . . . .
C38 C37 C36 C35 -55.6(7) . . . .
C34 C29 C30 C31 -56.7(7) . . . .
P1 C29 C30 C31 173.8(4) . . . .
C50 C49 C54 C53 -56.8(8) . . . .
P3 C49 C54 C53 175.9(5) . . . .
F10 C84 C79 C80 -177.7(5) . . . .
C83 C84 C79 C80 3.1(9) . . . .
F10 C84 C79 B1 2.8(10) . . . .
C83 C84 C79 B1 -176.4(6) . . . .
F6 C80 C79 C84 179.5(5) . . . .
C81 C80 C79 C84 -1.4(9) . . . .
F6 C80 C79 B1 -0.9(8) . . . .
C81 C80 C79 B1 178.2(5) . . . .
C16 C17 C18 C19 0.7(9) . . . .
C14 C19 C18 C17 3.6(9) . . . .
C20 C19 C18 C17 -170.6(6) . . . .
C8 C13 C12 C11 -2.3(8) . . . .
C20 C13 C12 C11 170.2(5) . . . .
C46 C45 C44 C43 56.6(7) . . . .
C57 C58 C59 C60 -56.6(12) . . . .
C55 C60 C59 C58 58.8(11) . . . .
C51 C52 C53 C54 -57.7(8) . . . .
C49 C54 C53 C52 57.2(8) . . . .
F8 C82 C83 F9 0.3(10) . . . .
C81 C82 C83 F9 -179.1(6) . . . .
F8 C82 C83 C84 -179.5(6) . . . .
C81 C82 C83 C84 1.0(10) . . . .
F10 C84 C83 F9 -2.2(9) . . . .
C79 C84 C83 F9 177.1(6) . . . .
F10 C84 C83 C82 177.7(6) . . . .
C79 C84 C83 C82 -3.1(11) . . . .
C13 C12 C11 C10 -1.1(9) . . . .
C9 C10 C11 C12 1.2(9) . . . .
C59 C58 C57 C56 56.6(10) . . . .
C55 C56 C57 C58 -58.6(8) . . . .
C38 C39 C40 C35 54.4(8) . . . .
P3 C47 C48 P4 39.5(5) . . . .
C61 P4 C48 C47 95.8(4) . . . .
C67 P4 C48 C47 -155.9(4) . . . .
Pt1 P4 C48 C47 -31.1(4) . . . .
C33 C32 C31 C30 -53.1(7) . . . .
C29 C30 C31 C32 54.6(7) . . . .
C18 C17 C16 C15 -2.9(9) . . . .
C14 C15 C16 C17 0.7(9) . . . .
C45 C44 C43 C42 -54.2(7) . . . .
C41 C42 C43 C44 53.8(7) . . . .
C39 C40 C35 C36 -51.2(7) . . . .
C39 C40 C35 P2 -177.8(5) . . . .
C37 C36 C35 C40 51.5(7) . . . .
C37 C36 C35 P2 -177.9(4) . . . .
C22 P2 C35 C40 63.7(5) . . . .
C41 P2 C35 C40 -46.1(5) . . . .
Pt2 P2 C35 C40 -176.9(4) . . . .
C22 P2 C35 C36 -63.1(4) . . . .
C41 P2 C35 C36 -172.9(4) . . . .
Pt2 P2 C35 C36 56.3(4) . . . .
C86 C85 B1 C79 -134.3(6) . . . .
C90 C85 B1 C79 46.6(9) . . . .
C86 C85 B1 C73 99.1(7) . . . .
C90 C85 B1 C73 -80.0(8) . . . .
C84 C79 B1 C85 -106.5(7) . . . .
C80 C79 B1 C85 74.1(7) . . . .
C84 C79 B1 C73 20.3(9) . . . .
C80 C79 B1 C73 -159.2(5) . . . .
C78 C73 B1 C85 -4.3(9) . . . .
C74 C73 B1 C85 -179.8(5) . . . .
C78 C73 B1 C79 -129.3(7) . . . .
C74 C73 B1 C79 55.2(7) . . . .
C72 C67 C68 C69 -51.9(6) . . . .
P4 C67 C68 C69 -179.9(4) . . . .
C68 C67 C72 C71 53.8(7) . . . .
P4 C67 C72 C71 179.1(4) . . . .
C3 C2 C7 C6 0.1(9) . . . .
C1 C2 C7 C6 -178.8(5) . . . .
C3 C2 C7 C20 177.2(5) . . . .
C1 C2 C7 C20 -1.6(7) . . . .
C7 C2 C3 C4 -0.9(9) . . . .
C1 C2 C3 C4 177.8(5) . . . .
C67 C68 C69 C70 54.2(7) . . . .
C2 C3 C4 C5 1.3(10) . . . .
C68 C69 C70 C71 -56.7(7) . . . .
C2 C7 C6 C5 0.4(9) . . . .
C20 C7 C6 C5 -176.3(6) . . . .
C12 C13 C20 C7 130.2(6) . . . .
C8 C13 C20 C7 -56.9(6) . . . .
C12 C13 C20 C19 -117.1(6) . . . .
C8 C13 C20 C19 55.9(6) . . . .
C2 C7 C20 C13 55.7(7) . . . .
C6 C7 C20 C13 -127.3(6) . . . .
C2 C7 C20 C19 -54.3(6) . . . .
C6 C7 C20 C19 122.7(6) . . . .
C18 C19 C20 C13 118.8(6) . . . .
C14 C19 C20 C13 -55.8(6) . . . .
C18 C19 C20 C7 -128.4(6) . . . .
C14 C19 C20 C7 57.1(6) . . . .
C3 C4 C5 C6 -0.7(10) . . . .
C7 C6 C5 C4 -0.1(10) . . . .
C69 C70 C71 C72 57.3(7) . . . .
C67 C72 C71 C70 -56.7(7) . . . .
